data_1570009
loop_
_publ_author_name
'Dong, Yaqun'
'Li, Miao'
'Liu, Jing'
'Liu, Yuji'
'Huang, Wei'
'Shreeve, Jean'ne M.'
'Tang, Yongxing'

_publ_section_title
;
 Pushing the limits of the heat of detonation <i>via</i> the construction
 of polynitro bipyrazole.
;
_journal_issue 12
_journal_name_full 'Materials horizons'
_journal_page_first 5729
_journal_page_last 5733
_journal_paper_doi 10.1039/d3mh01381b
_journal_volume 10
_journal_year 2023
_chemical_formula_moiety 'C8 H4 N6 O4'
_chemical_formula_sum 'C8 H4 N6 O4'
_chemical_formula_weight 248.17
_chemical_name_systematic 123
_space_group_crystal_system triclinic
_space_group_IT_number 2
_space_group_name_Hall '-P 1'
_space_group_name_H-M_alt 'P -1'
_atom_sites_solution_hydrogens geom
_audit_creation_date 2023-03-10
_audit_creation_method
;
Olex2 1.5
(compiled 2023.03.06 svn.rbb2c1857 for OlexSys, GUI svn.r6748)
;
_audit_update_record
;
2023-09-19 deposited with the CCDC.	2023-09-27 downloaded from the CCDC.
;
_cell_angle_alpha 79.354(3)
_cell_angle_beta 78.910(3)
_cell_angle_gamma 72.855(3)
_cell_formula_units_Z 2
_cell_length_a 5.0954(2)
_cell_length_b 8.4208(4)
_cell_length_c 11.6907(5)
_cell_measurement_reflns_used 3017
_cell_measurement_temperature 193.00
_cell_measurement_theta_max 68.23
_cell_measurement_theta_min 3.89
_cell_volume 465.97(4)
_computing_cell_refinement 'SAINT V8.40B (?, 2016)'
_computing_data_collection 'Bruker APEX2'
_computing_data_reduction 'SAINT V8.40B (?, 2016)'
_computing_molecular_graphics 'Olex2 1.5 (Dolomanov et al., 2009)'
_computing_publication_material 'Olex2 1.5 (Dolomanov et al., 2009)'
_computing_structure_refinement 'SHELXL 2018/3 (Sheldrick, 2015)'
_computing_structure_solution 'SHELXT 2018/2 (Sheldrick, 2018)'
_diffrn_ambient_temperature 193.00
_diffrn_measured_fraction_theta_full 0.995
_diffrn_measured_fraction_theta_max 0.994
_diffrn_measurement_device_type 'Bruker APEX-II CCD'
_diffrn_measurement_method '\f and \w scans'
_diffrn_radiation_type CuK\a
_diffrn_radiation_wavelength 1.54178
_diffrn_reflns_av_R_equivalents 0.0454
_diffrn_reflns_av_unetI/netI 0.0411
_diffrn_reflns_Laue_measured_fraction_full 0.995
_diffrn_reflns_Laue_measured_fraction_max 0.994
_diffrn_reflns_limit_h_max 5
_diffrn_reflns_limit_h_min -6
_diffrn_reflns_limit_k_max 10
_diffrn_reflns_limit_k_min -10
_diffrn_reflns_limit_l_max 14
_diffrn_reflns_limit_l_min -14
_diffrn_reflns_number 6641
_diffrn_reflns_point_group_measured_fraction_full 0.995
_diffrn_reflns_point_group_measured_fraction_max 0.994
_diffrn_reflns_theta_full 67.679
_diffrn_reflns_theta_max 68.223
_diffrn_reflns_theta_min 3.889
_diffrn_source_current 1.1
_diffrn_source_power 0.05500000000000001
_diffrn_source_voltage 50.0
_diffrn_standards_number 0
_exptl_absorpt_coefficient_mu 1.277
_exptl_absorpt_correction_T_max 0.7531
_exptl_absorpt_correction_T_min 0.5687
_exptl_absorpt_correction_type none
_exptl_absorpt_process_details
;
SADABS-2016/2 (Bruker,2016/2) was used for absorption correction.
wR2(int) was 0.1090 before and 0.0600 after correction.
The Ratio of minimum to maximum transmission is 0.7551.
The \l/2 correction factor is Not present.
;
_exptl_crystal_colour 'clear light colourless'
_exptl_crystal_colour_lustre clear
_exptl_crystal_colour_modifier light
_exptl_crystal_colour_primary colourless
_exptl_crystal_density_diffrn 1.769
_exptl_crystal_description block
_exptl_crystal_F_000 252
_exptl_crystal_size_max 0.13
_exptl_crystal_size_mid 0.12
_exptl_crystal_size_min 0.11
_refine_diff_density_max 0.307
_refine_diff_density_min -0.393
_refine_diff_density_rms 0.087
_refine_ls_extinction_method none
_refine_ls_goodness_of_fit_ref 1.081
_refine_ls_hydrogen_treatment constr
_refine_ls_matrix_type full
_refine_ls_number_parameters 163
_refine_ls_number_reflns 1689
_refine_ls_number_restraints 1
_refine_ls_restrained_S_all 1.083
_refine_ls_R_factor_all 0.0664
_refine_ls_R_factor_gt 0.0598
_refine_ls_shift/su_max 0.000
_refine_ls_shift/su_mean 0.000
_refine_ls_structure_factor_coef Fsqd
_refine_ls_weighting_details 'w=1/[\s^2^(Fo^2^)+(0.0853P)^2^+1.3876P] where P=(Fo^2^+2Fc^2^)/3'
_refine_ls_weighting_scheme calc
_refine_ls_wR_factor_gt 0.1939
_refine_ls_wR_factor_ref 0.1983
_reflns_Friedel_coverage 0.000
_reflns_number_gt 1447
_reflns_number_total 1689
_reflns_threshold_expression 'I > 2\s(I)'
_cod_data_source_file d3mh01381b2.cif
_cod_data_source_block cu_20230309_zm_nlg_dyq_4_0m
_cod_depositor_comments 'Adding full bibliography for 1570008--1570010.cif.'
_cod_database_code 1570009
_shelx_shelxl_version_number 2018/3
_shelx_space_group_comment
;
The symmetry employed for this shelxl refinement is uniquely defined
by the following loop, which should always be used as a source of
symmetry information in preference to the above space-group names.
They are only intended as comments.
;
_shelx_estimated_absorpt_t_max 0.872
_shelx_estimated_absorpt_t_min 0.852
_olex2_refinement_description
;
1. Fixed Uiso
 At 1.2 times of:
  All C(H) groups
2. Restrained distances
 N6_$1-O1
 2.9 with sigma of 0.002
3.a Aromatic/amide H refined with riding coordinates:
 C1(H1), C4(H4), C5(H5), C8(H8)
;
_olex2_submission_special_instructions 'No special instructions were received'

loop_
_space_group_symop_operation_xyz
'x, y, z'
'-x, -y, -z'

loop_
_atom_site_label
_atom_site_type_symbol
_atom_site_fract_x
_atom_site_fract_y
_atom_site_fract_z
_atom_site_U_iso_or_equiv
_atom_site_adp_type
_atom_site_occupancy
_atom_site_site_symmetry_order
_atom_site_calc_flag
_atom_site_refinement_flags_posn
_atom_site_refinement_flags_adp
_atom_site_refinement_flags_occupancy
_atom_site_disorder_assembly
_atom_site_disorder_group
O1 O 1.1104(6) 0.9958(4) 0.1119(2) 0.0374(7) Uani 1 1 d D . . . .
C1 C 1.2051(8) 0.6575(5) 0.0788(3) 0.0297(8) Uani 1 1 d . . . . .
H1 H 1.345195 0.700062 0.027705 0.036 Uiso 1 1 calc R U . . .
N1 N 1.1995(7) 0.4988(4) 0.0951(3) 0.0321(8) Uani 1 1 d . . . . .
C2 C 0.9789(8) 0.7548(5) 0.1463(3) 0.0255(8) Uani 1 1 d . . . . .
N2 N 0.9691(7) 0.4937(4) 0.1751(3) 0.0273(7) Uani 1 1 d . . . . .
O2 O 0.6691(6) 1.0131(3) 0.1523(3) 0.0381(7) Uani 1 1 d . . . . .
C3 C 0.8254(7) 0.6473(4) 0.2097(3) 0.0236(8) Uani 1 1 d . . . . .
N3 N 0.5029(7) 0.5057(4) 0.3279(3) 0.0273(7) Uani 1 1 d . . . . .
O3 O 0.6193(6) 0.9514(4) 0.3806(3) 0.0350(7) Uani 1 1 d . . . . .
C4 C 0.8852(9) 0.3480(5) 0.2129(3) 0.0320(9) Uani 1 1 d . . . . .
H4 H 0.993227 0.245193 0.186183 0.038 Uiso 1 1 calc R U . . .
O4 O 0.1730(6) 1.0384(3) 0.3849(2) 0.0355(7) Uani 1 1 d . . . . .
N4 N 0.2649(7) 0.5216(4) 0.4064(3) 0.0305(7) Uani 1 1 d . . . . .
C5 C 0.6486(9) 0.3549(5) 0.2880(3) 0.0307(9) Uani 1 1 d . . . . .
H5 H 0.582369 0.257961 0.313315 0.037 Uiso 1 1 calc R U . . .
N5 N 0.3941(6) 0.9297(4) 0.3761(2) 0.0248(7) Uani 1 1 d . . . . .
N6 N 0.9130(7) 0.9325(4) 0.1383(2) 0.0274(7) Uani 1 1 d . . . . .
C6 C 0.5864(8) 0.6511(4) 0.2975(3) 0.0232(8) Uani 1 1 d . . . . .
C7 C 0.3897(7) 0.7640(4) 0.3633(3) 0.0238(8) Uani 1 1 d . . . . .
C8 C 0.1974(8) 0.6805(5) 0.4275(3) 0.0280(8) Uani 1 1 d . . . . .
H8 H 0.038931 0.730074 0.479528 0.034 Uiso 1 1 calc R U . . .

loop_
_atom_site_aniso_label
_atom_site_aniso_U_11
_atom_site_aniso_U_22
_atom_site_aniso_U_33
_atom_site_aniso_U_23
_atom_site_aniso_U_13
_atom_site_aniso_U_12
O1 0.0394(17) 0.0414(16) 0.0375(16) -0.0112(12) 0.0050(12) -0.0233(13)
C1 0.028(2) 0.036(2) 0.0227(18) -0.0068(15) 0.0022(14) -0.0072(16)
N1 0.0318(18) 0.0346(18) 0.0269(16) -0.0107(13) 0.0016(13) -0.0042(14)
C2 0.0266(19) 0.0284(18) 0.0208(17) -0.0048(14) 0.0001(14) -0.0078(15)
N2 0.0298(17) 0.0242(15) 0.0257(16) -0.0061(12) -0.0002(13) -0.0046(12)
O2 0.0324(16) 0.0313(15) 0.0425(16) -0.0033(12) 0.0067(12) -0.0048(12)
C3 0.0246(18) 0.0260(18) 0.0205(17) -0.0063(13) -0.0029(13) -0.0056(14)
N3 0.0332(18) 0.0253(15) 0.0246(16) -0.0020(12) -0.0007(13) -0.0129(13)
O3 0.0291(15) 0.0367(15) 0.0432(16) -0.0109(12) -0.0003(12) -0.0148(12)
C4 0.040(2) 0.0221(18) 0.033(2) -0.0054(15) -0.0075(17) -0.0051(16)
O4 0.0296(15) 0.0321(14) 0.0386(16) -0.0082(12) -0.0007(11) 0.0004(12)
N4 0.0292(18) 0.0330(17) 0.0292(16) -0.0021(13) 0.0005(13) -0.0127(14)
C5 0.040(2) 0.0218(18) 0.031(2) -0.0048(15) -0.0034(16) -0.0109(16)
N5 0.0267(17) 0.0259(15) 0.0195(14) -0.0040(11) 0.0018(11) -0.0064(13)
N6 0.0330(18) 0.0286(16) 0.0204(15) -0.0049(12) 0.0046(12) -0.0126(14)
C6 0.0269(18) 0.0227(17) 0.0203(16) 0.0003(13) -0.0028(14) -0.0097(14)
C7 0.0240(18) 0.0260(18) 0.0212(17) -0.0027(13) -0.0015(13) -0.0076(14)
C8 0.0258(19) 0.0333(19) 0.0237(17) -0.0009(14) 0.0013(14) -0.0114(15)

loop_
_atom_type_symbol
_atom_type_description
_atom_type_scat_dispersion_real
_atom_type_scat_dispersion_imag
_atom_type_scat_source
C C 0.0181 0.0091 'International Tables Vol C Tables 4.2.6.8 and 6.1.1.4'
H H 0.0000 0.0000 'International Tables Vol C Tables 4.2.6.8 and 6.1.1.4'
N N 0.0311 0.0180 'International Tables Vol C Tables 4.2.6.8 and 6.1.1.4'
O O 0.0492 0.0322 'International Tables Vol C Tables 4.2.6.8 and 6.1.1.4'

loop_
_geom_angle_atom_site_label_1
_geom_angle_atom_site_label_2
_geom_angle_atom_site_label_3
_geom_angle
_geom_angle_site_symmetry_1
_geom_angle_site_symmetry_3
_geom_angle_publ_flag
N1 C1 H1 124.3 . . ?
N1 C1 C2 111.5(3) . . ?
C2 C1 H1 124.3 . . ?
C1 N1 N2 104.5(3) . . ?
C1 C2 N6 124.4(3) . . ?
C3 C2 C1 106.8(3) . . ?
C3 C2 N6 128.5(3) . . ?
N1 N2 C3 113.3(3) . . ?
N1 N2 C4 122.3(3) . . ?
C3 N2 C4 124.3(3) . . ?
C2 C3 C6 139.4(3) . . ?
N2 C3 C2 103.8(3) . . ?
N2 C3 C6 116.7(3) . . ?
N4 N3 C5 122.2(3) . . ?
N4 N3 C6 113.3(3) . . ?
C6 N3 C5 124.4(3) . . ?
N2 C4 H4 120.7 . . ?
C5 C4 N2 118.7(3) . . ?
C5 C4 H4 120.7 . . ?
C8 N4 N3 104.2(3) . . ?
N3 C5 H5 120.6 . . ?
C4 C5 N3 118.7(3) . . ?
C4 C5 H5 120.6 . . ?
O3 N5 C7 117.5(3) . . ?
O4 N5 O3 124.4(3) . . ?
O4 N5 C7 118.1(3) . . ?
O1 N6 C2 116.6(3) . . ?
O2 N6 O1 124.2(3) . . ?
O2 N6 C2 119.1(3) . . ?
N3 C6 C3 116.6(3) . . ?
N3 C6 C7 104.2(3) . . ?
C7 C6 C3 139.2(3) . . ?
C6 C7 N5 127.6(3) . . ?
C6 C7 C8 107.1(3) . . ?
C8 C7 N5 125.0(3) . . ?
N4 C8 C7 111.3(3) . . ?
N4 C8 H8 124.4 . . ?
C7 C8 H8 124.4 . . ?

loop_
_geom_bond_atom_site_label_1
_geom_bond_atom_site_label_2
_geom_bond_distance
_geom_bond_site_symmetry_2
_geom_bond_publ_flag
O1 N6 1.235(4) . ?
C1 H1 0.9500 . ?
C1 N1 1.323(5) . ?
C1 C2 1.397(5) . ?
N1 N2 1.359(4) . ?
C2 C3 1.388(5) . ?
C2 N6 1.424(5) . ?
N2 C3 1.376(4) . ?
N2 C4 1.386(5) . ?
O2 N6 1.224(4) . ?
C3 C6 1.430(5) . ?
N3 N4 1.361(4) . ?
N3 C5 1.382(5) . ?
N3 C6 1.376(5) . ?
O3 N5 1.226(4) . ?
C4 H4 0.9500 . ?
C4 C5 1.341(6) . ?
O4 N5 1.224(4) . ?
N4 C8 1.337(5) . ?
C5 H5 0.9500 . ?
N5 C7 1.438(5) . ?
C6 C7 1.383(5) . ?
C7 C8 1.395(5) . ?
C8 H8 0.9500 . ?

loop_
_geom_torsion_atom_site_label_1
_geom_torsion_atom_site_label_2
_geom_torsion_atom_site_label_3
_geom_torsion_atom_site_label_4
_geom_torsion
_geom_torsion_site_symmetry_1
_geom_torsion_site_symmetry_2
_geom_torsion_site_symmetry_3
_geom_torsion_site_symmetry_4
_geom_torsion_publ_flag
C1 N1 N2 C3 0.5(4) . . . . ?
C1 N1 N2 C4 177.9(3) . . . . ?
C1 C2 C3 N2 -0.4(4) . . . . ?
C1 C2 C3 C6 176.1(4) . . . . ?
C1 C2 N6 O1 -31.3(5) . . . . ?
C1 C2 N6 O2 145.4(4) . . . . ?
N1 C1 C2 C3 0.8(4) . . . . ?
N1 C1 C2 N6 -173.2(3) . . . . ?
N1 N2 C3 C2 0.0(4) . . . . ?
N1 N2 C3 C6 -177.5(3) . . . . ?
N1 N2 C4 C5 -177.0(4) . . . . ?
C2 C1 N1 N2 -0.8(4) . . . . ?
C2 C3 C6 N3 175.7(4) . . . . ?
C2 C3 C6 C7 -0.3(8) . . . . ?
N2 C3 C6 N3 -8.1(5) . . . . ?
N2 C3 C6 C7 175.9(4) . . . . ?
N2 C4 C5 N3 -2.2(6) . . . . ?
C3 C2 N6 O1 156.0(4) . . . . ?
C3 C2 N6 O2 -27.3(5) . . . . ?
C3 N2 C4 C5 0.1(6) . . . . ?
C3 C6 C7 N5 -11.6(7) . . . . ?
C3 C6 C7 C8 175.3(4) . . . . ?
N3 N4 C8 C7 0.0(4) . . . . ?
N3 C6 C7 N5 172.1(3) . . . . ?
N3 C6 C7 C8 -1.1(4) . . . . ?
O3 N5 C7 C6 -37.1(5) . . . . ?
O3 N5 C7 C8 134.8(4) . . . . ?
C4 N2 C3 C2 -177.4(3) . . . . ?
C4 N2 C3 C6 5.2(5) . . . . ?
O4 N5 C7 C6 144.8(4) . . . . ?
O4 N5 C7 C8 -43.2(5) . . . . ?
N4 N3 C5 C4 -178.3(3) . . . . ?
N4 N3 C6 C3 -176.2(3) . . . . ?
N4 N3 C6 C7 1.1(4) . . . . ?
C5 N3 N4 C8 176.6(3) . . . . ?
C5 N3 C6 C3 6.6(5) . . . . ?
C5 N3 C6 C7 -176.1(3) . . . . ?
N5 C7 C8 N4 -172.7(3) . . . . ?
N6 C2 C3 N2 173.3(3) . . . . ?
N6 C2 C3 C6 -10.2(7) . . . . ?
C6 N3 N4 C8 -0.7(4) . . . . ?
C6 N3 C5 C4 -1.3(6) . . . . ?
C6 C7 C8 N4 0.7(4) . . . . ?
